data_1576795
loop_
_publ_author_name
'Royla, Philipp'
'Schwedtmann, Kai'
'Gomila, Rosa M.'
'Frontera, Antonio'
'Weigand, Jan J.'

_publ_section_title
;
 Chemoselectivity in the cationic Phospha-Wittig reaction: accessing
 phosphorus heterocycles, phosphaalkenes, and their annulated [4 + 2]
 dimers.
;
_journal_issue 9
_journal_name_full 'Chemical science'
_journal_page_first 4678
_journal_page_last 4687
_journal_paper_doi 10.1039/d5sc08693k
_journal_volume 17
_journal_year 2026
_chemical_formula_moiety 'C16 H30 N2 P, C F3 O3 S'
_chemical_formula_sum 'C17 H30 F3 N2 O3 P S'
_chemical_formula_weight 430.46
_space_group_crystal_system monoclinic
_space_group_IT_number 14
_space_group_name_Hall '-P 2yn'
_space_group_name_H-M_alt 'P 1 21/n 1'
_atom_sites_solution_hydrogens mixed
_atom_sites_solution_primary dual
_audit_creation_date 2024-03-18
_audit_creation_method
;
Olex2 1.3
(compiled 2019.09.11 svn.r3662 for OlexSys, GUI svn.r5938)
;
_audit_update_record
;
2025-11-07 deposited with the CCDC.	2025-12-26 downloaded from the CCDC.
;
_cell_angle_alpha 90
_cell_angle_beta 100.8860(10)
_cell_angle_gamma 90
_cell_formula_units_Z 4
_cell_length_a 9.54210(10)
_cell_length_b 20.0160(2)
_cell_length_c 11.7739(2)
_cell_measurement_reflns_used 9827
_cell_measurement_temperature 100.00(10)
_cell_measurement_theta_max 76.2210
_cell_measurement_theta_min 4.3860
_cell_volume 2208.29(5)
_computing_cell_refinement 'CrysAlisPro 1.171.38.43 (Rigaku OD, 2015)'
_computing_data_collection 'CrysAlisPro 1.171.38.43 (Rigaku OD, 2015)'
_computing_data_reduction 'CrysAlisPro 1.171.38.43 (Rigaku OD, 2015)'
_computing_molecular_graphics 'Olex2 1.3 (Dolomanov et al., 2009)'
_computing_publication_material 'Olex2 1.3 (Dolomanov et al., 2009)'
_computing_structure_refinement 'ShelXL 2018/3 (Sheldrick, 2015)'
_computing_structure_solution 'SHELXT 2018/2 (Sheldrick, 2018)'
_diffrn_ambient_environment N~2~
_diffrn_ambient_temperature 100.00(10)
_diffrn_detector 'CCD plate'
_diffrn_detector_area_resol_mean 10.5700
_diffrn_detector_type AtlasS2
_diffrn_measured_fraction_theta_full 0.999
_diffrn_measured_fraction_theta_max 0.994
_diffrn_measurement_details
;
List of Runs (angles in degrees, time in seconds):

  # Type    Start    End  Width  t~exp~   \w     \q     \k     \f   Frames
#--------------------------------------------------------------------------
  1  \w    -24.00  45.00   0.50    3.00    --  -38.50   8.00 -16.00  138
  2  \w   -121.00 -16.00   0.50    3.00    --  -38.50  -8.00 169.00  210
  3  \w     73.00 126.00   0.50    3.00    --   42.50   8.00 -16.00  106
  4  \w    137.00 164.00   0.50   12.00    --  111.00   8.00 -16.00   54
  5  \w     99.00 126.00   0.50   12.00    --  111.00   8.00 -16.00   54
  6  \w     38.00 104.00   0.50   12.00    --  111.00  -8.00 169.00  132
  7  \w    -51.00 -24.00   0.50    3.00    --  -38.50 125.00  60.00   54
  8  \w     14.00  81.00   0.50    3.00    --   42.50 -99.00-180.00  134
  9  \w     28.00  79.00   0.50    3.00    --   42.50-125.00  30.00  102
 10  \w     37.00  68.00   0.50    3.00    --   42.50-125.00 -60.00   62
 11  \w     16.00  41.00   0.50    3.00    --   42.50  -8.00 169.00   50
 12  \w     28.00  65.00   0.50    3.00    --   42.50-125.00 120.00   74
 13  \w     54.00  90.00   0.50   12.00    --  111.00 -61.00-150.00   72
 14  \w    109.00 139.00   0.50   12.00    --  111.00 -61.00  30.00   60
 15  \w     81.00 107.00   0.50   12.00    --  111.00 -94.00  30.00   52
 16  \w     86.00 112.00   0.50   12.00    --  111.00-125.00-150.00   52
 17  \w     42.00  86.00   0.50   12.00    --  111.00-125.00  30.00   88
 18  \w     43.00  69.00   0.50   12.00    --  111.00-125.00  60.00   52
 19  \w     37.00 128.00   0.50   12.00    --  111.00 -30.00   0.00  182
 20  \w    115.00 175.00   0.50   12.00    --  111.00  77.00   0.00  120
 21  \w     62.00 134.00   0.50   12.00    --  111.00 -30.00-150.00  144
 22  \w     52.00  86.00   0.50   12.00    --  111.00 -61.00  30.00   68
 23  \w     61.00 111.00   0.50   12.00    --  111.00-125.00 150.00  100
 24  \w    117.00 154.00   0.50   12.00    --  111.00  77.00-180.00   74
 25  \w     81.00 107.00   0.50   12.00    --  111.00 -94.00 -30.00   52
 26  \w     88.00 159.00   0.50   12.00    --  111.00  30.00-180.00  142
 27  \w     40.00  90.00   0.50   12.00    --  111.00 -77.00  30.00  100
 28  \w    106.00 137.00   0.50   12.00    --  111.00 -77.00  30.00   62
 29  \w     75.00 108.00   0.50   12.00    --  111.00-106.00 -19.54   66
 30  \w     44.00 107.00   0.50   12.00    --  111.00 -94.00-180.00  126
 31  \w     87.00 112.00   0.50   12.00    --  111.00-125.00 -60.00   50
 32  \w     76.00 109.00   0.50   12.00    --  111.00-125.00  60.00   66
 33  \w     96.00 173.00   0.50   12.00    --  111.00  15.00 120.00  154
 34  \w     40.00  65.00   0.50   12.00    --  111.00 -94.00  90.00   50
 35  \w     44.00  78.00   0.50   12.00    --  111.00 -77.00-150.00   68
 36  \w     42.00  67.00   0.50   12.00    --  111.00-125.00 -60.00   50
 37  \w     57.00 110.00   0.50   12.00    --  111.00-125.00 -30.00  106
 38  \w    106.00 136.00   0.50   12.00    --  111.00 -61.00-150.00   60
 39  \w     33.00  82.00   0.50   12.00    --  111.00 -94.00-150.00   98
 40  \w     82.00 107.00   0.50   12.00    --  111.00 -94.00 120.00   50
 41  \w    120.00 145.00   0.50   12.00    --  111.00 125.00-120.00   50
 42  \w     30.00  60.00   0.50   12.00    --  111.00 -94.00  30.00   60
;
_diffrn_measurement_device 'four-circle diffractometer'
_diffrn_measurement_device_type 'SuperNova, Dual, Cu at zero, AtlasS2'
_diffrn_measurement_method '\w scans'
_diffrn_orient_matrix_type 'CrysAlisPro convention (1999,Acta A55,543-557)'
_diffrn_orient_matrix_UB_11 -0.0182378000
_diffrn_orient_matrix_UB_12 0.0018498000
_diffrn_orient_matrix_UB_13 -0.1328497000
_diffrn_orient_matrix_UB_21 -0.1624866000
_diffrn_orient_matrix_UB_22 0.0078319000
_diffrn_orient_matrix_UB_23 -0.0100884000
_diffrn_orient_matrix_UB_31 0.0168880000
_diffrn_orient_matrix_UB_32 0.0765230000
_diffrn_orient_matrix_UB_33 0.0042862000
_diffrn_radiation_monochromator mirror
_diffrn_radiation_probe x-ray
_diffrn_radiation_type 'Cu K\a'
_diffrn_radiation_wavelength 1.54184
_diffrn_reflns_av_R_equivalents 0.0387
_diffrn_reflns_av_unetI/netI 0.0255
_diffrn_reflns_Laue_measured_fraction_full 0.999
_diffrn_reflns_Laue_measured_fraction_max 0.994
_diffrn_reflns_limit_h_max 12
_diffrn_reflns_limit_h_min -11
_diffrn_reflns_limit_k_max 24
_diffrn_reflns_limit_k_min -16
_diffrn_reflns_limit_l_max 14
_diffrn_reflns_limit_l_min -14
_diffrn_reflns_number 25584
_diffrn_reflns_point_group_measured_fraction_full 0.999
_diffrn_reflns_point_group_measured_fraction_max 0.994
_diffrn_reflns_theta_full 67.684
_diffrn_reflns_theta_max 76.743
_diffrn_reflns_theta_min 4.416
_diffrn_source 'micro-focus sealed X-ray tube'
_diffrn_source_type 'SuperNova (Cu) X-ray Source'
_exptl_absorpt_coefficient_mu 2.382
_exptl_absorpt_correction_T_max 0.895
_exptl_absorpt_correction_T_min 0.813
_exptl_absorpt_correction_type analytical
_exptl_absorpt_process_details
;
CrysAlisPro 1.171.38.43 (Rigaku Oxford Diffraction, 2015)
Analytical numeric absorption correction using a multifaceted crystal
			model based on expressions derived by R.C. Clark & J.S. Reid.
(Clark, R. C. & Reid, J. S. (1995). Acta Cryst. A51, 887-897)
Empirical absorption correction using spherical harmonics,
 implemented in SCALE3 ABSPACK scaling algorithm.
;
_exptl_crystal_colour colourless
_exptl_crystal_colour_primary colourless
_exptl_crystal_density_diffrn 1.295
_exptl_crystal_description block
_exptl_crystal_F_000 912
_exptl_crystal_size_max 0.115
_exptl_crystal_size_mid 0.077
_exptl_crystal_size_min 0.064
_refine_diff_density_max 0.353
_refine_diff_density_min -0.428
_refine_diff_density_rms 0.058
_refine_ls_extinction_method none
_refine_ls_goodness_of_fit_ref 1.091
_refine_ls_hydrogen_treatment mixed
_refine_ls_matrix_type full
_refine_ls_number_parameters 257
_refine_ls_number_reflns 4624
_refine_ls_number_restraints 0
_refine_ls_restrained_S_all 1.091
_refine_ls_R_factor_all 0.0501
_refine_ls_R_factor_gt 0.0457
_refine_ls_shift/su_max 0.000
_refine_ls_shift/su_mean 0.000
_refine_ls_structure_factor_coef Fsqd
_refine_ls_weighting_details 'w=1/[\s^2^(Fo^2^)+(0.0412P)^2^+2.5218P] where P=(Fo^2^+2Fc^2^)/3'
_refine_ls_weighting_scheme calc
_refine_ls_wR_factor_gt 0.1156
_refine_ls_wR_factor_ref 0.1181
_reflns_Friedel_coverage 0.000
_reflns_number_gt 4206
_reflns_number_total 4624
_reflns_threshold_expression 'I > 2\s(I)'
_cod_data_source_file d5sc08693k2.cif
_cod_data_source_block jjw1734
_cod_depositor_comments 'Adding full bibliography for 1576791--1576804.cif.'
_cod_database_code 1576795
_shelx_shelxl_version_number 2018/3
_chemical_oxdiff_formula C17H30F3N2O3PS
_shelx_space_group_comment
;
The symmetry employed for this shelxl refinement is uniquely defined
by the following loop, which should always be used as a source of
symmetry information in preference to the above space-group names.
They are only intended as comments.
;
_reflns_odcompleteness_completeness 99.94
_reflns_odcompleteness_iscentric 1
_reflns_odcompleteness_theta 74.33
_olex2_refinement_description
;
1. Fixed Uiso
 At 1.2 times of:
  All C(H) groups
 At 1.5 times of:
  All C(H,H,H) groups
2.a Ternary CH refined with riding coordinates:
 C4(H4), C9(H9)
2.b Idealised Me refined as rotating group:
 C5(H5A,H5B,H5C), C6(H6A,H6B,H6C), C7(H7A,H7B,H7C), C8(H8A,H8B,H8C), C10(H10A,
 H10B,H10C), C11(H11A,H11B,H11C), C14(H14A,H14B,H14C), C15(H15A,H15B,H15C),
 C16(H16A,H16B,H16C)
;
_olex2_submission_special_instructions 'No special instructions were received'
_oxdiff_exptl_absorpt_empirical_details
;
Empirical correction (ABSPACK) includes:
- Absorption correction using spherical harmonics
- Frame scaling
;
_oxdiff_exptl_absorpt_empirical_full_max 1.602
_oxdiff_exptl_absorpt_empirical_full_min 0.821

loop_
_space_group_symop_operation_xyz
'x, y, z'
'-x+1/2, y+1/2, -z+1/2'
'-x, -y, -z'
'x-1/2, -y-1/2, z-1/2'

loop_
_atom_site_label
_atom_site_type_symbol
_atom_site_fract_x
_atom_site_fract_y
_atom_site_fract_z
_atom_site_U_iso_or_equiv
_atom_site_adp_type
_atom_site_occupancy
_atom_site_site_symmetry_order
_atom_site_calc_flag
_atom_site_refinement_flags_posn
_atom_site_refinement_flags_adp
_atom_site_refinement_flags_occupancy
_atom_site_disorder_assembly
_atom_site_disorder_group
P1 P 0.83645(6) 0.42048(3) 0.58756(5) 0.02372(13) Uani 1 1 d . . . . .
C1 C 0.7461(2) 0.39447(10) 0.70555(18) 0.0210(4) Uani 1 1 d . . . . .
N1 N 0.60352(18) 0.38916(8) 0.69586(15) 0.0211(3) Uani 1 1 d . . . . .
C2 C 0.5705(2) 0.38132(10) 0.80499(18) 0.0222(4) Uani 1 1 d . . . . .
N2 N 0.80422(18) 0.39022(9) 0.81887(15) 0.0214(3) Uani 1 1 d . . . . .
C3 C 0.6965(2) 0.38131(10) 0.88165(18) 0.0231(4) Uani 1 1 d . . . . .
C4 C 0.5043(2) 0.38524(12) 0.58205(19) 0.0271(4) Uani 1 1 d . . . . .
H4 H 0.560511 0.398430 0.522022 0.032 Uiso 1 1 calc R U . . .
C5 C 0.4581(3) 0.31274(13) 0.5569(2) 0.0343(5) Uani 1 1 d . . . . .
H5A H 0.542735 0.284295 0.562917 0.052 Uiso 1 1 calc R U . . .
H5B H 0.401049 0.309506 0.478600 0.052 Uiso 1 1 calc R U . . .
H5C H 0.400736 0.297949 0.613047 0.052 Uiso 1 1 calc R U . . .
C6 C 0.3810(3) 0.43418(13) 0.5722(2) 0.0366(5) Uani 1 1 d . . . . .
H6A H 0.315347 0.419389 0.621912 0.055 Uiso 1 1 calc R U . . .
H6B H 0.330208 0.436088 0.491789 0.055 Uiso 1 1 calc R U . . .
H6C H 0.417884 0.478633 0.596721 0.055 Uiso 1 1 calc R U . . .
C7 C 0.4226(2) 0.37789(12) 0.8291(2) 0.0298(5) Uani 1 1 d . . . . .
H7A H 0.376405 0.421552 0.813907 0.045 Uiso 1 1 calc R U . . .
H7B H 0.426553 0.365679 0.910238 0.045 Uiso 1 1 calc R U . . .
H7C H 0.367806 0.344190 0.778959 0.045 Uiso 1 1 calc R U . . .
C8 C 0.7232(3) 0.37428(13) 1.00965(19) 0.0324(5) Uani 1 1 d . . . . .
H8A H 0.786166 0.336000 1.032712 0.049 Uiso 1 1 calc R U . . .
H8B H 0.632367 0.367196 1.035246 0.049 Uiso 1 1 calc R U . . .
H8C H 0.768578 0.415013 1.045367 0.049 Uiso 1 1 calc R U . . .
C9 C 0.9582(2) 0.39170(11) 0.8724(2) 0.0259(4) Uani 1 1 d . . . . .
H9 H 0.964078 0.386310 0.957563 0.031 Uiso 1 1 calc R U . . .
C10 C 1.0259(3) 0.45902(12) 0.8547(2) 0.0355(5) Uani 1 1 d . . . . .
H10A H 1.034158 0.463796 0.773428 0.053 Uiso 1 1 calc R U . . .
H10B H 1.120945 0.461500 0.903711 0.053 Uiso 1 1 calc R U . . .
H10C H 0.965995 0.495029 0.875745 0.053 Uiso 1 1 calc R U . . .
C11 C 1.0374(2) 0.33280(12) 0.8328(2) 0.0312(5) Uani 1 1 d . . . . .
H11A H 0.981282 0.291965 0.834866 0.047 Uiso 1 1 calc R U . . .
H11B H 1.130263 0.327780 0.884303 0.047 Uiso 1 1 calc R U . . .
H11C H 1.051715 0.340684 0.753598 0.047 Uiso 1 1 calc R U . . .
C12 C 0.8537(2) 0.34746(10) 0.52281(19) 0.0237(4) Uani 1 1 d . . . . .
H12 H 0.826(3) 0.3086(15) 0.554(2) 0.030(7) Uiso 1 1 d . . . . .
C13 C 0.9213(2) 0.34087(11) 0.4179(2) 0.0275(4) Uani 1 1 d . . . . .
C14 C 0.9633(3) 0.40804(12) 0.3731(2) 0.0423(6) Uani 1 1 d . . . . .
H14A H 0.877937 0.435755 0.350488 0.063 Uiso 1 1 calc R U . . .
H14B H 1.008404 0.400822 0.305907 0.063 Uiso 1 1 calc R U . . .
H14C H 1.030632 0.430704 0.434134 0.063 Uiso 1 1 calc R U . . .
C15 C 1.0537(3) 0.29667(13) 0.4530(2) 0.0373(5) Uani 1 1 d . . . . .
H15A H 1.121107 0.318647 0.514816 0.056 Uiso 1 1 calc R U . . .
H15B H 1.099172 0.289645 0.386002 0.056 Uiso 1 1 calc R U . . .
H15C H 1.025272 0.253467 0.480677 0.056 Uiso 1 1 calc R U . . .
C16 C 0.8138(3) 0.30560(13) 0.3231(2) 0.0381(6) Uani 1 1 d . . . . .
H16A H 0.785407 0.262917 0.352740 0.057 Uiso 1 1 calc R U . . .
H16B H 0.858006 0.297474 0.255753 0.057 Uiso 1 1 calc R U . . .
H16C H 0.729350 0.333934 0.300472 0.057 Uiso 1 1 calc R U . . .
O1 O 0.87639(19) 0.63572(10) 0.86964(16) 0.0417(4) Uani 1 1 d . . . . .
F1 F 0.6516(3) 0.54042(9) 0.90615(18) 0.0635(5) Uani 1 1 d . . . . .
S1 S 0.73038(6) 0.65689(3) 0.83747(5) 0.02863(14) Uani 1 1 d . . . . .
O2 O 0.6966(2) 0.69131(11) 0.72924(16) 0.0484(5) Uani 1 1 d . . . . .
F2 F 0.6818(2) 0.54180(9) 0.73000(16) 0.0569(5) Uani 1 1 d . . . . .
O3 O 0.6699(2) 0.68507(9) 0.92947(16) 0.0402(4) Uani 1 1 d . . . . .
F3 F 0.4954(2) 0.58660(11) 0.7749(2) 0.0703(6) Uani 1 1 d . . . . .
C17 C 0.6356(3) 0.57765(13) 0.8105(2) 0.0380(6) Uani 1 1 d . . . . .

loop_
_atom_site_aniso_label
_atom_site_aniso_U_11
_atom_site_aniso_U_22
_atom_site_aniso_U_33
_atom_site_aniso_U_23
_atom_site_aniso_U_13
_atom_site_aniso_U_12
P1 0.0259(3) 0.0205(2) 0.0271(3) 0.00125(19) 0.0112(2) -0.00150(19)
C1 0.0187(9) 0.0192(9) 0.0254(10) 0.0008(7) 0.0049(7) 0.0023(7)
N1 0.0182(8) 0.0233(8) 0.0216(8) 0.0033(6) 0.0034(6) -0.0004(6)
C2 0.0207(9) 0.0222(9) 0.0247(10) 0.0015(7) 0.0073(8) -0.0004(7)
N2 0.0184(8) 0.0226(8) 0.0230(8) 0.0015(6) 0.0033(6) 0.0011(6)
C3 0.0239(10) 0.0220(9) 0.0243(10) 0.0015(7) 0.0067(8) 0.0003(7)
C4 0.0203(10) 0.0370(12) 0.0224(10) 0.0060(8) 0.0003(8) 0.0004(8)
C5 0.0294(11) 0.0405(13) 0.0301(12) -0.0051(10) -0.0019(9) -0.0002(10)
C6 0.0265(11) 0.0389(13) 0.0412(13) 0.0109(10) -0.0020(10) 0.0053(10)
C7 0.0238(10) 0.0347(12) 0.0335(12) 0.0021(9) 0.0122(9) -0.0018(9)
C8 0.0357(12) 0.0391(13) 0.0227(11) -0.0001(9) 0.0060(9) -0.0059(10)
C9 0.0174(9) 0.0287(11) 0.0299(11) 0.0015(8) 0.0000(8) -0.0001(8)
C10 0.0271(11) 0.0271(11) 0.0484(14) 0.0000(10) -0.0032(10) -0.0053(9)
C11 0.0213(10) 0.0291(11) 0.0418(13) 0.0025(9) 0.0019(9) 0.0039(8)
C12 0.0209(10) 0.0220(10) 0.0292(10) 0.0039(8) 0.0075(8) -0.0012(7)
C13 0.0295(11) 0.0223(10) 0.0342(11) 0.0001(8) 0.0147(9) -0.0007(8)
C14 0.0613(17) 0.0284(12) 0.0468(15) 0.0028(10) 0.0349(14) -0.0042(11)
C15 0.0292(12) 0.0353(12) 0.0520(15) -0.0021(11) 0.0194(11) 0.0024(10)
C16 0.0466(14) 0.0361(13) 0.0329(12) -0.0064(10) 0.0111(11) -0.0014(11)
O1 0.0334(9) 0.0544(11) 0.0346(9) -0.0055(8) -0.0008(7) 0.0075(8)
F1 0.0979(16) 0.0318(8) 0.0628(12) 0.0023(8) 0.0206(11) -0.0075(9)
S1 0.0358(3) 0.0280(3) 0.0233(3) 0.00012(19) 0.0085(2) 0.0080(2)
O2 0.0573(12) 0.0570(12) 0.0335(10) 0.0159(9) 0.0153(9) 0.0187(10)
F2 0.0614(11) 0.0517(10) 0.0560(10) -0.0307(8) 0.0071(9) 0.0084(8)
O3 0.0603(12) 0.0289(8) 0.0370(9) -0.0054(7) 0.0232(9) 0.0052(8)
F3 0.0349(9) 0.0749(13) 0.0979(16) -0.0270(12) 0.0046(10) 0.0017(9)
C17 0.0353(13) 0.0353(13) 0.0425(14) -0.0119(10) 0.0050(10) 0.0063(10)

loop_
_atom_type_symbol
_atom_type_description
_atom_type_scat_dispersion_real
_atom_type_scat_dispersion_imag
_atom_type_scat_source
C C 0.0181 0.0091 'International Tables Vol C Tables 4.2.6.8 and 6.1.1.4'
H H 0.0000 0.0000 'International Tables Vol C Tables 4.2.6.8 and 6.1.1.4'
F F 0.0727 0.0534 'International Tables Vol C Tables 4.2.6.8 and 6.1.1.4'
N N 0.0311 0.0180 'International Tables Vol C Tables 4.2.6.8 and 6.1.1.4'
O O 0.0492 0.0322 'International Tables Vol C Tables 4.2.6.8 and 6.1.1.4'
P P 0.2955 0.4335 'International Tables Vol C Tables 4.2.6.8 and 6.1.1.4'
S S 0.3331 0.5567 'International Tables Vol C Tables 4.2.6.8 and 6.1.1.4'

loop_
_exptl_crystal_face_index_h
_exptl_crystal_face_index_k
_exptl_crystal_face_index_l
_exptl_crystal_face_perp_dist
1 13 0 0.0297
-2 -12 2 0.0322
2 -12 -2 0.0407
5 3 -5 0.0616
2 11 2 0.0330
1 -12 2 0.0448
-3 -8 -4 0.0197
-3 6 -5 0.0202
-3 -5 0 0.0318
-4 2 5 0.0447
0 5 4 0.0400
0 -2 5 0.0482
2 -5 2 0.0512
2 5 1 0.0385
5 -5 2 0.0527

loop_
_geom_angle_atom_site_label_1
_geom_angle_atom_site_label_2
_geom_angle_atom_site_label_3
_geom_angle
_geom_angle_site_symmetry_1
_geom_angle_site_symmetry_3
_geom_angle_publ_flag
C12 P1 C1 101.37(10) . . ?
N1 C1 P1 124.54(15) . . ?
N2 C1 P1 126.89(15) . . ?
N2 C1 N1 107.42(17) . . ?
C1 N1 C2 109.42(17) . . ?
C1 N1 C4 122.70(17) . . ?
C2 N1 C4 127.56(17) . . ?
N1 C2 C7 124.70(19) . . ?
C3 C2 N1 106.68(17) . . ?
C3 C2 C7 128.5(2) . . ?
C1 N2 C3 109.14(17) . . ?
C1 N2 C9 127.44(17) . . ?
C3 N2 C9 123.37(18) . . ?
C2 C3 N2 107.33(18) . . ?
C2 C3 C8 129.3(2) . . ?
N2 C3 C8 123.40(19) . . ?
N1 C4 H4 106.7 . . ?
N1 C4 C5 109.59(17) . . ?
N1 C4 C6 112.71(19) . . ?
C5 C4 H4 106.7 . . ?
C6 C4 H4 106.7 . . ?
C6 C4 C5 113.97(19) . . ?
C4 C5 H5A 109.5 . . ?
C4 C5 H5B 109.5 . . ?
C4 C5 H5C 109.5 . . ?
H5A C5 H5B 109.5 . . ?
H5A C5 H5C 109.5 . . ?
H5B C5 H5C 109.5 . . ?
C4 C6 H6A 109.5 . . ?
C4 C6 H6B 109.5 . . ?
C4 C6 H6C 109.5 . . ?
H6A C6 H6B 109.5 . . ?
H6A C6 H6C 109.5 . . ?
H6B C6 H6C 109.5 . . ?
C2 C7 H7A 109.5 . . ?
C2 C7 H7B 109.5 . . ?
C2 C7 H7C 109.5 . . ?
H7A C7 H7B 109.5 . . ?
H7A C7 H7C 109.5 . . ?
H7B C7 H7C 109.5 . . ?
C3 C8 H8A 109.5 . . ?
C3 C8 H8B 109.5 . . ?
C3 C8 H8C 109.5 . . ?
H8A C8 H8B 109.5 . . ?
H8A C8 H8C 109.5 . . ?
H8B C8 H8C 109.5 . . ?
N2 C9 H9 106.7 . . ?
N2 C9 C10 111.73(18) . . ?
N2 C9 C11 111.32(18) . . ?
C10 C9 H9 106.7 . . ?
C11 C9 H9 106.7 . . ?
C11 C9 C10 113.30(19) . . ?
C9 C10 H10A 109.5 . . ?
C9 C10 H10B 109.5 . . ?
C9 C10 H10C 109.5 . . ?
H10A C10 H10B 109.5 . . ?
H10A C10 H10C 109.5 . . ?
H10B C10 H10C 109.5 . . ?
C9 C11 H11A 109.5 . . ?
C9 C11 H11B 109.5 . . ?
C9 C11 H11C 109.5 . . ?
H11A C11 H11B 109.5 . . ?
H11A C11 H11C 109.5 . . ?
H11B C11 H11C 109.5 . . ?
P1 C12 H12 119.8(17) . . ?
C13 C12 P1 123.10(15) . . ?
C13 C12 H12 116.9(17) . . ?
C12 C13 C14 112.85(18) . . ?
C12 C13 C15 106.75(19) . . ?
C12 C13 C16 107.80(18) . . ?
C14 C13 C15 110.2(2) . . ?
C14 C13 C16 109.7(2) . . ?
C15 C13 C16 109.5(2) . . ?
C13 C14 H14A 109.5 . . ?
C13 C14 H14B 109.5 . . ?
C13 C14 H14C 109.5 . . ?
H14A C14 H14B 109.5 . . ?
H14A C14 H14C 109.5 . . ?
H14B C14 H14C 109.5 . . ?
C13 C15 H15A 109.5 . . ?
C13 C15 H15B 109.5 . . ?
C13 C15 H15C 109.5 . . ?
H15A C15 H15B 109.5 . . ?
H15A C15 H15C 109.5 . . ?
H15B C15 H15C 109.5 . . ?
C13 C16 H16A 109.5 . . ?
C13 C16 H16B 109.5 . . ?
C13 C16 H16C 109.5 . . ?
H16A C16 H16B 109.5 . . ?
H16A C16 H16C 109.5 . . ?
H16B C16 H16C 109.5 . . ?
O1 S1 C17 102.34(12) . . ?
O2 S1 O1 114.89(12) . . ?
O2 S1 O3 115.32(12) . . ?
O2 S1 C17 104.04(14) . . ?
O3 S1 O1 115.15(12) . . ?
O3 S1 C17 102.51(12) . . ?
F1 C17 S1 111.36(18) . . ?
F1 C17 F3 106.7(2) . . ?
F2 C17 F1 107.4(2) . . ?
F2 C17 S1 112.0(2) . . ?
F2 C17 F3 107.2(2) . . ?
F3 C17 S1 111.85(19) . . ?

loop_
_geom_bond_atom_site_label_1
_geom_bond_atom_site_label_2
_geom_bond_distance
_geom_bond_site_symmetry_2
_geom_bond_publ_flag
P1 C1 1.843(2) . ?
P1 C12 1.671(2) . ?
C1 N1 1.348(3) . ?
C1 N2 1.347(3) . ?
N1 C2 1.389(3) . ?
N1 C4 1.490(3) . ?
C2 C3 1.361(3) . ?
C2 C7 1.492(3) . ?
N2 C3 1.386(3) . ?
N2 C9 1.485(3) . ?
C3 C8 1.487(3) . ?
C4 H4 1.0000 . ?
C4 C5 1.529(3) . ?
C4 C6 1.518(3) . ?
C5 H5A 0.9800 . ?
C5 H5B 0.9800 . ?
C5 H5C 0.9800 . ?
C6 H6A 0.9800 . ?
C6 H6B 0.9800 . ?
C6 H6C 0.9800 . ?
C7 H7A 0.9800 . ?
C7 H7B 0.9800 . ?
C7 H7C 0.9800 . ?
C8 H8A 0.9800 . ?
C8 H8B 0.9800 . ?
C8 H8C 0.9800 . ?
C9 H9 1.0000 . ?
C9 C10 1.525(3) . ?
C9 C11 1.520(3) . ?
C10 H10A 0.9800 . ?
C10 H10B 0.9800 . ?
C10 H10C 0.9800 . ?
C11 H11A 0.9800 . ?
C11 H11B 0.9800 . ?
C11 H11C 0.9800 . ?
C12 H12 0.92(3) . ?
C12 C13 1.503(3) . ?
C13 C14 1.525(3) . ?
C13 C15 1.534(3) . ?
C13 C16 1.537(3) . ?
C14 H14A 0.9800 . ?
C14 H14B 0.9800 . ?
C14 H14C 0.9800 . ?
C15 H15A 0.9800 . ?
C15 H15B 0.9800 . ?
C15 H15C 0.9800 . ?
C16 H16A 0.9800 . ?
C16 H16B 0.9800 . ?
C16 H16C 0.9800 . ?
O1 S1 1.4369(19) . ?
F1 C17 1.335(3) . ?
S1 O2 1.4308(19) . ?
S1 O3 1.4356(17) . ?
S1 C17 1.824(3) . ?
F2 C17 1.328(3) . ?
F3 C17 1.336(3) . ?

loop_
_geom_torsion_atom_site_label_1
_geom_torsion_atom_site_label_2
_geom_torsion_atom_site_label_3
_geom_torsion_atom_site_label_4
_geom_torsion
_geom_torsion_site_symmetry_1
_geom_torsion_site_symmetry_2
_geom_torsion_site_symmetry_3
_geom_torsion_site_symmetry_4
_geom_torsion_publ_flag
P1 C1 N1 C2 -168.47(15) . . . . ?
P1 C1 N1 C4 17.5(3) . . . . ?
P1 C1 N2 C3 168.74(15) . . . . ?
P1 C1 N2 C9 -13.6(3) . . . . ?
P1 C12 C13 C14 -3.6(3) . . . . ?
P1 C12 C13 C15 117.56(19) . . . . ?
P1 C12 C13 C16 -124.88(19) . . . . ?
C1 P1 C12 C13 179.39(18) . . . . ?
C1 N1 C2 C3 -0.6(2) . . . . ?
C1 N1 C2 C7 176.18(19) . . . . ?
C1 N1 C4 C5 101.6(2) . . . . ?
C1 N1 C4 C6 -130.3(2) . . . . ?
C1 N2 C3 C2 -1.0(2) . . . . ?
C1 N2 C3 C8 179.6(2) . . . . ?
C1 N2 C9 C10 65.2(3) . . . . ?
C1 N2 C9 C11 -62.6(3) . . . . ?
N1 C1 N2 C3 0.7(2) . . . . ?
N1 C1 N2 C9 178.33(18) . . . . ?
N1 C2 C3 N2 1.0(2) . . . . ?
N1 C2 C3 C8 -179.8(2) . . . . ?
C2 N1 C4 C5 -71.2(3) . . . . ?
C2 N1 C4 C6 56.8(3) . . . . ?
N2 C1 N1 C2 -0.1(2) . . . . ?
N2 C1 N1 C4 -174.08(18) . . . . ?
C3 N2 C9 C10 -117.5(2) . . . . ?
C3 N2 C9 C11 114.7(2) . . . . ?
C4 N1 C2 C3 173.07(19) . . . . ?
C4 N1 C2 C7 -10.2(3) . . . . ?
C7 C2 C3 N2 -175.6(2) . . . . ?
C7 C2 C3 C8 3.6(4) . . . . ?
C9 N2 C3 C2 -178.81(18) . . . . ?
C9 N2 C3 C8 1.9(3) . . . . ?
C12 P1 C1 N1 -87.54(19) . . . . ?
C12 P1 C1 N2 106.33(19) . . . . ?
O1 S1 C17 F1 62.8(2) . . . . ?
O1 S1 C17 F2 -57.5(2) . . . . ?
O1 S1 C17 F3 -177.9(2) . . . . ?
O2 S1 C17 F1 -177.26(19) . . . . ?
O2 S1 C17 F2 62.4(2) . . . . ?
O2 S1 C17 F3 -58.0(2) . . . . ?
O3 S1 C17 F1 -56.8(2) . . . . ?
O3 S1 C17 F2 -177.11(19) . . . . ?
O3 S1 C17 F3 62.5(2) . . . . ?

loop_
_exptl_oxdiff_crystal_face_indexfrac_h
_exptl_oxdiff_crystal_face_indexfrac_k
_exptl_oxdiff_crystal_face_indexfrac_l
_exptl_oxdiff_crystal_face_x
_exptl_oxdiff_crystal_face_y
_exptl_oxdiff_crystal_face_z
0.7286 12.9051 -0.0163 0.0127 -0.0172 0.9998
-2.0859 -12.0969 1.5744 -0.1935 0.2283 -0.9542
1.5743 -12.0150 -2.4882 0.2796 -0.3248 -0.9035
4.9670 2.7549 -5.3505 0.6253 -0.7315 0.2718
2.1716 11.0941 2.3897 -0.3366 -0.2901 0.8959
0.7729 -12.3974 1.8657 -0.2849 -0.2415 -0.9276
-3.0908 -7.9522 -3.8880 0.5582 0.4792 -0.6774
-3.1476 5.7257 -4.8180 0.7081 0.6049 0.3643
-3.0000 -5.0000 0.0000 0.0455 0.4483 -0.4333
-4.0000 2.0000 5.0000 -0.5876 0.6152 0.1069
0.0000 5.0000 4.0000 -0.5221 -0.0012 0.3998
0.0000 -2.0000 5.0000 -0.6679 -0.0661 -0.1316
2.0000 -5.0000 2.0000 -0.3114 -0.3843 -0.3403
2.0000 5.0000 1.0000 -0.1601 -0.2959 0.4207
5.0000 -5.0000 2.0000 -0.3661 -0.8718 -0.2896
